data_1519575
loop_
_publ_author_name
'Butts, Craig'
'Coles, Simon J.'
'Hursthouse, Michael B.'

_publ_section_title
;
 C19H33BrN2O
;
_journal_name_full 'Crystal Structure Report Archive'
_journal_page_first 948
_journal_year 2003
_chemical_formula_sum 'C19 H33 Br N2 O'
_chemical_formula_weight 385.38
_space_group_IT_number 2
_symmetry_cell_setting triclinic
_symmetry_space_group_name_Hall '-P 1'
_symmetry_space_group_name_H-M 'P -1'
_atom_sites_solution_hydrogens geom
_atom_sites_solution_primary direct
_atom_sites_solution_secondary difmap
_cell_angle_alpha 72.225(2)
_cell_angle_beta 77.2341(18)
_cell_angle_gamma 77.122(2)
_cell_formula_units_Z 2
_cell_length_a 8.8931(3)
_cell_length_b 9.0266(2)
_cell_length_c 13.6881(6)
_cell_measurement_reflns_used 17263
_cell_measurement_temperature 120(2)
_cell_measurement_theta_max 27.48
_cell_measurement_theta_min 2.91
_cell_volume 1006.10(6)
_computing_cell_refinement 'DENZO and COLLECT'
_computing_data_collection
;
'DENZO (Otwinowski and Minor, 1997) & COLLECT (Hooft, 1998) '
;
_computing_data_reduction 'DENZO and COLLECT'
_computing_publication_material SHELXL-97
_computing_structure_refinement 'SHELXL-97 (Sheldrick, 2008)'
_computing_structure_solution 'SHELXS-97 (Sheldrick, 2008)'
_diffrn_ambient_temperature 120(2)
_diffrn_measured_fraction_theta_full 0.997
_diffrn_measured_fraction_theta_max 0.997
_diffrn_measurement_device_type 'Enraf Nonius KappaCCD area detector'
_diffrn_measurement_method '\w and \f scans to fill Ewald sphere'
_diffrn_radiation_monochromator graphite
_diffrn_radiation_source 'Enraf Nonius FR591 rotating anode'
_diffrn_radiation_type MoK\a
_diffrn_radiation_wavelength 0.71073
_diffrn_reflns_av_R_equivalents 0.0727
_diffrn_reflns_av_sigmaI/netI 0.0500
_diffrn_reflns_limit_h_max 11
_diffrn_reflns_limit_h_min -11
_diffrn_reflns_limit_k_max 11
_diffrn_reflns_limit_k_min -11
_diffrn_reflns_limit_l_max 17
_diffrn_reflns_limit_l_min -17
_diffrn_reflns_number 20583
_diffrn_reflns_theta_full 27.50
_diffrn_reflns_theta_max 27.50
_diffrn_reflns_theta_min 2.96
_exptl_absorpt_coefficient_mu 2.050
_exptl_absorpt_correction_T_max 0.9898
_exptl_absorpt_correction_T_min 0.6390
_exptl_absorpt_correction_type multi-scan
_exptl_absorpt_process_details 'SORTAV (Blessing, 1997)'
_exptl_crystal_colour colourless
_exptl_crystal_density_diffrn 1.272
_exptl_crystal_density_method 'not measured'
_exptl_crystal_description plate
_exptl_crystal_F_000 408
_exptl_crystal_size_max 0.24
_exptl_crystal_size_mid 0.20
_exptl_crystal_size_min 0.01
_refine_diff_density_max 1.124
_refine_diff_density_min -0.713
_refine_diff_density_rms 0.066
_refine_ls_extinction_coef 0.0062(13)
_refine_ls_extinction_expression Fc^*^=kFc[1+0.001xFc^2^\l^3^/sin(2\q)]^-1/4^
_refine_ls_extinction_method SHELXL
_refine_ls_goodness_of_fit_ref 0.975
_refine_ls_hydrogen_treatment mixed
_refine_ls_matrix_type full
_refine_ls_number_parameters 217
_refine_ls_number_reflns 4615
_refine_ls_number_restraints 3
_refine_ls_restrained_S_all 0.977
_refine_ls_R_factor_all 0.0563
_refine_ls_R_factor_gt 0.0397
_refine_ls_shift/su_max 0.000
_refine_ls_shift/su_mean 0.000
_refine_ls_structure_factor_coef Fsqd
_refine_ls_weighting_details 'calc w=1/[\s^2^(Fo^2^)+(0.0405P)^2^+0.7977P] where P=(Fo^2^+2Fc^2^)/3'
_refine_ls_weighting_scheme calc
_refine_ls_wR_factor_gt 0.0879
_refine_ls_wR_factor_ref 0.0950
_reflns_number_gt 3747
_reflns_number_total 4615
_reflns_threshold_expression >2\s(I)
_cod_data_source_file eCrystal-948.cif
_cod_data_source_block s92
_cod_depositor_comments
;
Citation :
Butts, Craig and Coles, Simon J. and Hursthouse, Michael B. (2003) 
University of Southampton, Crystal Structure Report Archive. 
(doi:10.5258/ecrystals/948)

More at:
http://ecrystals.chem.soton.ac.uk/948/

The following automatic conversions were performed:

'_symmetry_cell_setting' value 'Triclinic' changed to 'triclinic'
according to the built-in table from CIF Core dictionary named
'cif_core.dic' version 2.4.1 from 2010-06-29.

Automatic conversion script
Id: cif_fix_values 3271 2015-04-21 07:52:19Z andrius 
;
_cod_original_sg_symbol_H-M P-1
_cod_database_code 1519575

loop_
_symmetry_equiv_pos_as_xyz
'x, y, z'
'-x, -y, -z'

loop_
_atom_site_label
_atom_site_type_symbol
_atom_site_fract_x
_atom_site_fract_y
_atom_site_fract_z
_atom_site_U_iso_or_equiv
_atom_site_adp_type
_atom_site_occupancy
_atom_site_symmetry_multiplicity
_atom_site_calc_flag
_atom_site_refinement_flags
_atom_site_disorder_assembly
_atom_site_disorder_group
Br1 Br 0.16555(3) 0.12565(3) 0.57768(2) 0.03797(11) Uani 1 1 d . . .
N1 N 0.3896(2) 0.7603(2) 0.36326(15) 0.0238(4) Uani 1 1 d . . .
N2 N 0.2491(2) 0.5930(2) 0.35934(16) 0.0250(4) Uani 1 1 d . . .
C1 C 0.4172(4) 1.3564(4) -0.0978(2) 0.0534(8) Uani 1 1 d . . .
H1A H 0.4468 1.4422 -0.0802 0.080 Uiso 1 1 calc R . .
H1B H 0.3403 1.4004 -0.1450 0.080 Uiso 1 1 calc R . .
H1C H 0.5102 1.2985 -0.1319 0.080 Uiso 1 1 calc R . .
C2 C 0.3467(3) 1.2450(3) 0.0006(2) 0.0396(6) Uani 1 1 d . . .
H2A H 0.2517 1.3038 0.0339 0.048 Uiso 1 1 calc R . .
H2B H 0.3146 1.1603 -0.0180 0.048 Uiso 1 1 calc R . .
C3 C 0.4583(3) 1.1715(3) 0.0775(2) 0.0354(6) Uani 1 1 d . . .
H3A H 0.4938 1.2568 0.0933 0.042 Uiso 1 1 calc R . .
H3B H 0.5514 1.1098 0.0446 0.042 Uiso 1 1 calc R . .
C4 C 0.3901(3) 1.0645(3) 0.1785(2) 0.0332(6) Uani 1 1 d . . .
H4A H 0.3565 0.9776 0.1633 0.040 Uiso 1 1 calc R . .
H4B H 0.2963 1.1253 0.2114 0.040 Uiso 1 1 calc R . .
C5 C 0.5054(3) 0.9947(3) 0.2546(2) 0.0294(5) Uani 1 1 d . . .
H5A H 0.5911 0.9210 0.2258 0.035 Uiso 1 1 calc R . .
H5B H 0.5519 1.0810 0.2604 0.035 Uiso 1 1 calc R . .
C6 C 0.4353(3) 0.9076(3) 0.3624(2) 0.0293(5) Uani 1 1 d . . .
H6A H 0.5125 0.8829 0.4097 0.035 Uiso 1 1 calc R . .
H6B H 0.3423 0.9767 0.3889 0.035 Uiso 1 1 calc R . .
C7 C 0.2485(3) 0.7405(3) 0.35921(19) 0.0260(5) Uani 1 1 d . . .
H7 H 0.1587 0.8208 0.3566 0.031 Uiso 1 1 calc R . .
C8 C 0.4903(3) 0.6176(2) 0.36627(18) 0.0235(5) Uani 1 1 d . . .
C9 C 0.6486(3) 0.5730(3) 0.37308(19) 0.0271(5) Uani 1 1 d . . .
H9 H 0.7098 0.6455 0.3752 0.033 Uiso 1 1 calc R . .
C10 C 0.7113(3) 0.4184(3) 0.37657(19) 0.0292(5) Uani 1 1 d . . .
H10 H 0.8192 0.3831 0.3807 0.035 Uiso 1 1 calc R . .
C11 C 0.6206(3) 0.3108(3) 0.37420(19) 0.0297(5) Uani 1 1 d . . .
H11 H 0.6688 0.2048 0.3771 0.036 Uiso 1 1 calc R . .
C12 C 0.4642(3) 0.3548(3) 0.36776(19) 0.0278(5) Uani 1 1 d . . .
H12 H 0.4028 0.2821 0.3661 0.033 Uiso 1 1 calc R . .
C13 C 0.4009(3) 0.5109(3) 0.36378(18) 0.0235(5) Uani 1 1 d . . .
C14 C 0.1175(3) 0.5283(3) 0.3497(2) 0.0302(5) Uani 1 1 d . . .
H14A H 0.0183 0.5968 0.3686 0.036 Uiso 1 1 calc R . .
H14B H 0.1163 0.4222 0.3990 0.036 Uiso 1 1 calc R . .
C15 C 0.1281(3) 0.5165(3) 0.2402(2) 0.0315(5) Uani 1 1 d . . .
H15A H 0.0501 0.4531 0.2408 0.038 Uiso 1 1 calc R . .
H15B H 0.2330 0.4592 0.2188 0.038 Uiso 1 1 calc R . .
C16 C 0.1009(3) 0.6738(3) 0.1597(2) 0.0333(6) Uani 1 1 d . . .
H16A H 0.1771 0.7389 0.1597 0.040 Uiso 1 1 calc R . .
H16B H -0.0053 0.7302 0.1792 0.040 Uiso 1 1 calc R . .
C17 C 0.1173(3) 0.6559(3) 0.0509(2) 0.0360(6) Uani 1 1 d . . .
H17A H 0.2237 0.5994 0.0321 0.043 Uiso 1 1 calc R . .
H17B H 0.0419 0.5895 0.0518 0.043 Uiso 1 1 calc R . .
C18 C 0.0902(3) 0.8097(3) -0.0323(2) 0.0397(6) Uani 1 1 d . . .
H18A H -0.0175 0.8650 -0.0152 0.048 Uiso 1 1 calc R . .
H18B H 0.1635 0.8778 -0.0323 0.048 Uiso 1 1 calc R . .
C19 C 0.1123(4) 0.7872(4) -0.1396(3) 0.0560(8) Uani 1 1 d . . .
H19A H 0.2181 0.7308 -0.1566 0.084 Uiso 1 1 calc R . .
H19B H 0.0977 0.8904 -0.1905 0.084 Uiso 1 1 calc R . .
H19C H 0.0354 0.7257 -0.1414 0.084 Uiso 1 1 calc R . .
O1 O 1.0556(3) 0.1519(3) 0.3619(2) 0.0595(6) Uani 1 1 d D . .
H51 H 0.988(4) 0.085(4) 0.375(3) 0.089 Uiso 1 1 d D . .
H52 H 1.078(5) 0.143(5) 0.425(2) 0.089 Uiso 1 1 d D . .

loop_
_atom_site_aniso_label
_atom_site_aniso_U_11
_atom_site_aniso_U_22
_atom_site_aniso_U_33
_atom_site_aniso_U_23
_atom_site_aniso_U_13
_atom_site_aniso_U_12
Br1 0.02843(15) 0.02835(15) 0.0610(2) -0.01631(12) -0.00900(11) -0.00505(9)
N1 0.0242(9) 0.0211(9) 0.0268(11) -0.0077(7) -0.0039(8) -0.0037(7)
N2 0.0228(9) 0.0238(9) 0.0294(11) -0.0078(8) -0.0041(8) -0.0053(7)
C1 0.065(2) 0.0476(17) 0.0356(17) -0.0052(13) -0.0051(15) 0.0034(14)
C2 0.0459(16) 0.0328(14) 0.0376(16) -0.0078(11) -0.0107(12) -0.0003(11)
C3 0.0367(14) 0.0295(13) 0.0385(16) -0.0056(11) -0.0055(11) -0.0080(10)
C4 0.0330(13) 0.0279(12) 0.0387(15) -0.0059(10) -0.0080(11) -0.0073(10)
C5 0.0291(12) 0.0226(11) 0.0376(15) -0.0070(10) -0.0061(10) -0.0073(9)
C6 0.0330(12) 0.0209(11) 0.0376(15) -0.0106(10) -0.0091(11) -0.0045(9)
C7 0.0261(11) 0.0240(11) 0.0278(13) -0.0074(9) -0.0054(9) -0.0024(9)
C8 0.0245(11) 0.0212(11) 0.0229(12) -0.0055(9) -0.0014(9) -0.0033(8)
C9 0.0258(11) 0.0278(12) 0.0280(13) -0.0070(9) -0.0049(10) -0.0049(9)
C10 0.0249(12) 0.0309(12) 0.0284(13) -0.0073(10) -0.0020(10) -0.0011(9)
C11 0.0345(13) 0.0209(11) 0.0298(14) -0.0083(9) 0.0002(10) 0.0000(9)
C12 0.0328(12) 0.0246(11) 0.0270(13) -0.0090(9) -0.0015(10) -0.0075(9)
C13 0.0243(11) 0.0250(11) 0.0206(12) -0.0053(9) -0.0024(9) -0.0051(8)
C14 0.0256(12) 0.0305(12) 0.0363(15) -0.0088(10) -0.0030(10) -0.0105(9)
C15 0.0318(13) 0.0320(12) 0.0359(15) -0.0122(10) -0.0057(11) -0.0110(10)
C16 0.0334(13) 0.0323(13) 0.0384(15) -0.0147(11) -0.0054(11) -0.0073(10)
C17 0.0395(14) 0.0356(14) 0.0364(15) -0.0137(11) -0.0048(12) -0.0089(11)
C18 0.0417(15) 0.0377(14) 0.0424(17) -0.0102(12) -0.0095(13) -0.0103(11)
C19 0.071(2) 0.061(2) 0.0362(18) -0.0074(14) -0.0101(16) -0.0195(17)
O1 0.0582(15) 0.0597(14) 0.0633(16) -0.0099(12) -0.0131(12) -0.0216(11)

loop_
_atom_type_symbol
_atom_type_description
_atom_type_scat_dispersion_real
_atom_type_scat_dispersion_imag
_atom_type_scat_source
C C 0.0033 0.0016 'International Tables Vol C Tables 4.2.6.8 and 6.1.1.4'
H H 0.0000 0.0000 'International Tables Vol C Tables 4.2.6.8 and 6.1.1.4'
Br Br -0.2901 2.4595 'International Tables Vol C Tables 4.2.6.8 and 6.1.1.4'
N N 0.0061 0.0033 'International Tables Vol C Tables 4.2.6.8 and 6.1.1.4'
O O 0.0106 0.0060 'International Tables Vol C Tables 4.2.6.8 and 6.1.1.4'

loop_
_geom_angle_atom_site_label_1
_geom_angle_atom_site_label_2
_geom_angle_atom_site_label_3
_geom_angle
_geom_angle_site_symmetry_1
_geom_angle_site_symmetry_3
C7 N1 C8 108.19(18) . .
C7 N1 C6 126.61(19) . .
C8 N1 C6 125.18(19) . .
C7 N2 C13 107.88(18) . .
C7 N2 C14 126.91(19) . .
C13 N2 C14 125.10(18) . .
C2 C1 H1A 109.5 . .
C2 C1 H1B 109.5 . .
H1A C1 H1B 109.5 . .
C2 C1 H1C 109.5 . .
H1A C1 H1C 109.5 . .
H1B C1 H1C 109.5 . .
C3 C2 C1 112.8(3) . .
C3 C2 H2A 109.0 . .
C1 C2 H2A 109.0 . .
C3 C2 H2B 109.0 . .
C1 C2 H2B 109.0 . .
H2A C2 H2B 107.8 . .
C2 C3 C4 114.4(2) . .
C2 C3 H3A 108.7 . .
C4 C3 H3A 108.7 . .
C2 C3 H3B 108.7 . .
C4 C3 H3B 108.7 . .
H3A C3 H3B 107.6 . .
C3 C4 C5 112.8(2) . .
C3 C4 H4A 109.0 . .
C5 C4 H4A 109.0 . .
C3 C4 H4B 109.0 . .
C5 C4 H4B 109.0 . .
H4A C4 H4B 107.8 . .
C6 C5 C4 114.6(2) . .
C6 C5 H5A 108.6 . .
C4 C5 H5A 108.6 . .
C6 C5 H5B 108.6 . .
C4 C5 H5B 108.6 . .
H5A C5 H5B 107.6 . .
N1 C6 C5 112.0(2) . .
N1 C6 H6A 109.2 . .
C5 C6 H6A 109.2 . .
N1 C6 H6B 109.2 . .
C5 C6 H6B 109.2 . .
H6A C6 H6B 107.9 . .
N1 C7 N2 110.85(19) . .
N1 C7 H7 124.6 . .
N2 C7 H7 124.6 . .
C9 C8 C13 121.7(2) . .
C9 C8 N1 131.8(2) . .
C13 C8 N1 106.54(19) . .
C10 C9 C8 116.2(2) . .
C10 C9 H9 121.9 . .
C8 C9 H9 121.9 . .
C9 C10 C11 122.0(2) . .
C9 C10 H10 119.0 . .
C11 C10 H10 119.0 . .
C12 C11 C10 121.8(2) . .
C12 C11 H11 119.1 . .
C10 C11 H11 119.1 . .
C11 C12 C13 116.3(2) . .
C11 C12 H12 121.8 . .
C13 C12 H12 121.8 . .
C12 C13 C8 122.0(2) . .
C12 C13 N2 131.4(2) . .
C8 C13 N2 106.54(18) . .
N2 C14 C15 111.7(2) . .
N2 C14 H14A 109.3 . .
C15 C14 H14A 109.3 . .
N2 C14 H14B 109.3 . .
C15 C14 H14B 109.3 . .
H14A C14 H14B 107.9 . .
C14 C15 C16 114.6(2) . .
C14 C15 H15A 108.6 . .
C16 C15 H15A 108.6 . .
C14 C15 H15B 108.6 . .
C16 C15 H15B 108.6 . .
H15A C15 H15B 107.6 . .
C15 C16 C17 112.6(2) . .
C15 C16 H16A 109.1 . .
C17 C16 H16A 109.1 . .
C15 C16 H16B 109.1 . .
C17 C16 H16B 109.1 . .
H16A C16 H16B 107.8 . .
C18 C17 C16 114.7(2) . .
C18 C17 H17A 108.6 . .
C16 C17 H17A 108.6 . .
C18 C17 H17B 108.6 . .
C16 C17 H17B 108.6 . .
H17A C17 H17B 107.6 . .
C19 C18 C17 113.0(2) . .
C19 C18 H18A 109.0 . .
C17 C18 H18A 109.0 . .
C19 C18 H18B 109.0 . .
C17 C18 H18B 109.0 . .
H18A C18 H18B 107.8 . .
C18 C19 H19A 109.5 . .
C18 C19 H19B 109.5 . .
H19A C19 H19B 109.5 . .
C18 C19 H19C 109.5 . .
H19A C19 H19C 109.5 . .
H19B C19 H19C 109.5 . .
H51 O1 H52 104(3) . .

loop_
_geom_bond_atom_site_label_1
_geom_bond_atom_site_label_2
_geom_bond_distance
_geom_bond_site_symmetry_2
N1 C7 1.322(3) .
N1 C8 1.390(3) .
N1 C6 1.471(3) .
N2 C7 1.329(3) .
N2 C13 1.392(3) .
N2 C14 1.466(3) .
C1 C2 1.517(4) .
C1 H1A 0.9800 .
C1 H1B 0.9800 .
C1 H1C 0.9800 .
C2 C3 1.508(4) .
C2 H2A 0.9900 .
C2 H2B 0.9900 .
C3 C4 1.512(4) .
C3 H3A 0.9900 .
C3 H3B 0.9900 .
C4 C5 1.522(3) .
C4 H4A 0.9900 .
C4 H4B 0.9900 .
C5 C6 1.512(4) .
C5 H5A 0.9900 .
C5 H5B 0.9900 .
C6 H6A 0.9900 .
C6 H6B 0.9900 .
C7 H7 0.9500 .
C8 C9 1.391(3) .
C8 C13 1.391(3) .
C9 C10 1.373(3) .
C9 H9 0.9500 .
C10 C11 1.405(3) .
C10 H10 0.9500 .
C11 C12 1.374(3) .
C11 H11 0.9500 .
C12 C13 1.386(3) .
C12 H12 0.9500 .
C14 C15 1.516(4) .
C14 H14A 0.9900 .
C14 H14B 0.9900 .
C15 C16 1.516(4) .
C15 H15A 0.9900 .
C15 H15B 0.9900 .
C16 C17 1.518(4) .
C16 H16A 0.9900 .
C16 H16B 0.9900 .
C17 C18 1.513(4) .
C17 H17A 0.9900 .
C17 H17B 0.9900 .
C18 C19 1.508(4) .
C18 H18A 0.9900 .
C18 H18B 0.9900 .
C19 H19A 0.9800 .
C19 H19B 0.9800 .
C19 H19C 0.9800 .
O1 H51 0.897(18) .
O1 H52 0.907(18) .
